data_4119758
loop_
_publ_author_name
'Daniel K. Unruh'
'Kyle Gojdas'
'Anna Libo'
'Tori Z. Forbes'

_publ_contact_author_address
;Department of Chemistry
University of Iowa
Chemistry Building W374
Iowa City, IA 52242
;
_publ_contact_author_email tori-forbes@uiowa.edu
_publ_contact_author_fax 319-335-1270
_publ_contact_author_name 'Tori Z. Forbes'
_publ_contact_author_phone 319-384-1320
_publ_section_title
;
 Development of Metal-Organic Nanotubes Exhibiting Low-Temperature,
 Reversible Exchange of Confined "Ice Channels"
;
_journal_name_full 'Journal of the American Chemical Society'
_journal_page_first 7398
_journal_page_last 7401
_journal_paper_doi 10.1021/ja400303f
_journal_volume 135
_journal_year 2013
_chemical_formula_sum 'C60 H102 N18 O60 U6'
_chemical_formula_weight 3463.78
_chemical_name_systematic
; 
 ? 
;
_space_group_IT_number 147
_symmetry_cell_setting trigonal
_symmetry_space_group_name_Hall '-P 3'
_symmetry_space_group_name_H-M 'P -3'
_atom_sites_solution_hydrogens geom
_atom_sites_solution_primary direct
_atom_sites_solution_secondary difmap
_audit_creation_method SHELXL-97
_cell_angle_alpha 90.00
_cell_angle_beta 90.00
_cell_angle_gamma 120.00
_cell_formula_units_Z 1
_cell_length_a 22.6972(7)
_cell_length_b 22.6972(7)
_cell_length_c 6.5275(2)
_cell_measurement_reflns_used 9854
_cell_measurement_temperature 210(2)
_cell_measurement_theta_max 28.61
_cell_measurement_theta_min 2.74
_cell_volume 2912.21(16)
_computing_cell_refinement 'APEX2 (Bruker AXS, 2006)'
_computing_data_collection 'Collect (Nonius BV, 1997-2000)'
_computing_data_reduction 'APEX2 (Bruker AXS, 2006)'
_computing_molecular_graphics 'CrystalMaker v2.5.0'
_computing_publication_material 'PLATON (Spek, 2009)'
_computing_structure_refinement 'SHELXL-97 (Sheldrick, 2008)'
_computing_structure_solution 'SHELXS-97 (Sheldrick, 2008)'
_diffrn_ambient_temperature 210(2)
_diffrn_measured_fraction_theta_full 0.994
_diffrn_measured_fraction_theta_max 0.994
_diffrn_measurement_device_type KappaCCD
_diffrn_measurement_method 'CCD phi and omega scans'
_diffrn_radiation_monochromator graphite
_diffrn_radiation_source 'fine-focus sealed tube'
_diffrn_radiation_type MoK\a
_diffrn_radiation_wavelength 0.71073
_diffrn_reflns_av_R_equivalents 0.0337
_diffrn_reflns_av_sigmaI/netI 0.0211
_diffrn_reflns_limit_h_max 30
_diffrn_reflns_limit_h_min -30
_diffrn_reflns_limit_k_max 25
_diffrn_reflns_limit_k_min -30
_diffrn_reflns_limit_l_max 6
_diffrn_reflns_limit_l_min -8
_diffrn_reflns_number 35651
_diffrn_reflns_theta_full 28.67
_diffrn_reflns_theta_max 28.67
_diffrn_reflns_theta_min 2.74
_exptl_absorpt_coefficient_mu 8.408
_exptl_absorpt_correction_T_max 0.296
_exptl_absorpt_correction_T_min 0.211
_exptl_absorpt_correction_type multi-scan
_exptl_absorpt_process_details SADABS
_exptl_crystal_colour yellow
_exptl_crystal_density_diffrn 1.975
_exptl_crystal_description blocky
_exptl_crystal_F_000 1620
_exptl_crystal_size_max 0.20
_exptl_crystal_size_mid 0.20
_exptl_crystal_size_min 0.17
_refine_diff_density_max 0.956
_refine_diff_density_min -1.378
_refine_diff_density_rms 0.136
_refine_ls_extinction_method none
_refine_ls_goodness_of_fit_ref 1.086
_refine_ls_hydrogen_treatment constr
_refine_ls_matrix_type full
_refine_ls_number_parameters 217
_refine_ls_number_reflns 4977
_refine_ls_number_restraints 0
_refine_ls_restrained_S_all 1.086
_refine_ls_R_factor_all 0.0215
_refine_ls_R_factor_gt 0.0172
_refine_ls_shift/su_max 0.002
_refine_ls_shift/su_mean 0.000
_refine_ls_structure_factor_coef Fsqd
_refine_ls_weighting_details 'calc w=1/[\s^2^(Fo^2^)+(0.0251P)^2^+1.0633P] where P=(Fo^2^+2Fc^2^)/3'
_refine_ls_weighting_scheme calc
_refine_ls_wR_factor_gt 0.0448
_refine_ls_wR_factor_ref 0.0463
_reflns_number_gt 4568
_reflns_number_total 4977
_reflns_threshold_expression >2sigma(I)
_cod_data_source_file ja400303f_si_005.cif
_cod_data_source_block heated2nd
_cod_original_cell_volume 2912.20(15)
_cod_database_code 4119758

loop_
_symmetry_equiv_pos_as_xyz
'x, y, z'
'-y, x-y, z'
'-x+y, -x, z'
'-x, -y, -z'
'y, -x+y, -z'
'x-y, x, -z'

loop_
_atom_site_label
_atom_site_type_symbol
_atom_site_fract_x
_atom_site_fract_y
_atom_site_fract_z
_atom_site_U_iso_or_equiv
_atom_site_adp_type
_atom_site_occupancy
_atom_site_symmetry_multiplicity
_atom_site_calc_flag
_atom_site_refinement_flags
U1 U 0.172839(4) 0.379407(5) 0.670825(13) 0.01445(4) Uani 1 1 d .
O1 O 0.05109(9) 0.46465(10) 0.9331(3) 0.0214(4) Uani 1 1 d .
O2 O 0.14762(9) 0.31181(9) 0.8509(3) 0.0215(4) Uani 1 1 d .
O3 O 0.08715(9) 0.39660(9) 0.8138(3) 0.0217(4) Uani 1 1 d .
O4 O 0.19844(10) 0.44954(10) 0.5036(3) 0.0268(4) Uani 1 1 d .
O5 O 0.07761(10) 0.30977(10) 0.4661(3) 0.0227(4) Uani 1 1 d .
O6 O 0.28570(9) 0.42411(9) 0.7868(3) 0.0228(4) Uani 1 1 d .
O7 O 0.21310(10) 0.32321(11) 0.4658(3) 0.0271(4) Uani 1 1 d .
O8 O 0.05417(12) 0.37940(10) 0.2862(3) 0.0319(5) Uani 1 1 d .
O9 O 0.38380(11) 0.51366(12) 0.8835(4) 0.0436(6) Uani 1 1 d .
O10 O 0.28417(13) 0.40049(11) 0.2411(3) 0.0408(6) Uani 1 1 d .
N1 N -0.02362(11) 0.28429(11) 0.0111(3) 0.0194(4) Uani 1 1 d .
H1A H -0.0600 0.2845 0.0652 0.023 Uiso 1 1 calc R
H1B H 0.0055 0.3267 -0.0332 0.023 Uiso 1 1 calc R
N2 N 0.20997(11) 0.46627(11) 0.9677(3) 0.0217(5) Uani 1 1 d .
H2 H 0.2023 0.4420 1.0855 0.026 Uiso 1 1 calc R
N3 N 0.00238(11) 0.53625(11) 0.6815(3) 0.0211(4) Uani 1 1 d .
H3A H -0.0118 0.5605 0.7546 0.025 Uiso 1 1 calc R
H3B H 0.0333 0.5321 0.7571 0.025 Uiso 1 1 calc R
C1 C 0.01005(13) 0.26576(13) 0.1734(4) 0.0193(5) Uani 1 1 d .
H1C H 0.0405 0.2527 0.1105 0.023 Uiso 1 1 calc R
H1D H -0.0241 0.2270 0.2495 0.023 Uiso 1 1 calc R
C2 C 0.23711(13) 0.28323(14) 0.1663(4) 0.0211(5) Uani 1 1 d .
H2A H 0.2452 0.2521 0.2471 0.025 Uiso 1 1 calc R
H2B H 0.1905 0.2587 0.1176 0.025 Uiso 1 1 calc R
C3 C 0.05004(13) 0.32462(13) 0.3197(4) 0.0188(5) Uani 1 1 d .
C4 C 0.09640(13) 0.45102(13) 0.9062(4) 0.0188(5) Uani 1 1 d .
C5 C 0.24738(14) 0.34251(15) 0.2988(4) 0.0225(5) Uani 1 1 d .
C6 C 0.16808(14) 0.49884(15) 0.9802(5) 0.0287(6) Uani 1 1 d .
H6A H 0.1884 0.5397 0.8970 0.034 Uiso 1 1 calc R
H6B H 0.1667 0.5119 1.1208 0.034 Uiso 1 1 calc R
C7 C 0.32204(14) 0.48267(15) 0.8730(5) 0.0268(6) Uani 1 1 d .
C8 C 0.28309(14) 0.51476(15) 0.9612(6) 0.0374(8) Uani 1 1 d .
H8A H 0.2993 0.5309 1.0987 0.045 Uiso 1 1 calc R
H8B H 0.2914 0.5536 0.8782 0.045 Uiso 1 1 calc R
C9 C -0.05656(14) 0.46745(14) 0.6399(4) 0.0263(6) Uani 1 1 d .
H9A H -0.0918 0.4718 0.5691 0.032 Uiso 1 1 calc R
H9B H -0.0752 0.4440 0.7684 0.032 Uiso 1 1 calc R
C10 C -0.03490(15) 0.42665(14) 0.5107(4) 0.0258(6) Uani 1 1 d .
H10A H -0.0030 0.4184 0.5870 0.031 Uiso 1 1 calc R
H10B H -0.0743 0.3830 0.4779 0.031 Uiso 1 1 calc R

loop_
_atom_site_aniso_label
_atom_site_aniso_U_11
_atom_site_aniso_U_22
_atom_site_aniso_U_33
_atom_site_aniso_U_23
_atom_site_aniso_U_13
_atom_site_aniso_U_12
U1 0.01471(5) 0.01739(5) 0.01309(6) -0.00177(3) -0.00045(3) 0.00942(4)
O1 0.0199(9) 0.0260(10) 0.0230(9) 0.0011(8) 0.0035(7) 0.0151(8)
O2 0.0251(10) 0.0237(9) 0.0172(9) 0.0006(7) -0.0008(7) 0.0133(8)
O3 0.0169(9) 0.0214(9) 0.0268(10) -0.0083(7) 0.0000(7) 0.0097(8)
O4 0.0255(10) 0.0251(10) 0.0305(10) 0.0084(8) 0.0041(8) 0.0132(9)
O5 0.0249(10) 0.0245(10) 0.0196(9) -0.0036(7) -0.0097(7) 0.0131(8)
O6 0.0172(9) 0.0256(10) 0.0280(10) -0.0087(8) -0.0051(7) 0.0126(8)
O7 0.0337(11) 0.0365(11) 0.0191(9) -0.0036(8) 0.0061(8) 0.0236(10)
O8 0.0457(13) 0.0278(11) 0.0304(11) -0.0090(8) -0.0171(9) 0.0244(10)
O9 0.0171(10) 0.0423(14) 0.0686(16) -0.0198(12) -0.0047(10) 0.0128(10)
O10 0.0551(15) 0.0320(12) 0.0288(12) -0.0052(9) 0.0130(10) 0.0169(11)
N1 0.0170(10) 0.0212(11) 0.0161(10) -0.0009(8) -0.0055(8) 0.0066(9)
N2 0.0172(11) 0.0217(11) 0.0286(12) -0.0076(9) -0.0036(9) 0.0117(9)
N3 0.0254(12) 0.0269(12) 0.0165(10) -0.0035(8) -0.0005(8) 0.0172(10)
C1 0.0211(12) 0.0222(13) 0.0152(12) -0.0012(9) -0.0051(9) 0.0112(11)
C2 0.0225(13) 0.0307(14) 0.0159(12) -0.0010(10) 0.0021(10) 0.0177(12)
C3 0.0175(12) 0.0246(13) 0.0161(12) -0.0028(9) -0.0014(9) 0.0119(11)
C4 0.0191(12) 0.0197(12) 0.0183(12) -0.0005(9) 0.0032(9) 0.0102(10)
C5 0.0249(14) 0.0342(15) 0.0159(12) -0.0057(11) -0.0025(10) 0.0203(12)
C6 0.0197(13) 0.0228(14) 0.0471(18) -0.0151(12) -0.0035(12) 0.0131(12)
C7 0.0185(13) 0.0264(14) 0.0366(16) -0.0073(12) -0.0038(11) 0.0121(12)
C8 0.0159(13) 0.0268(16) 0.068(2) -0.0217(15) -0.0080(14) 0.0093(12)
C9 0.0219(13) 0.0305(15) 0.0215(14) -0.0014(11) 0.0027(10) 0.0093(12)
C10 0.0356(16) 0.0200(13) 0.0186(13) 0.0002(10) -0.0007(11) 0.0116(12)

loop_
_atom_type_symbol
_atom_type_description
_atom_type_scat_dispersion_real
_atom_type_scat_dispersion_imag
_atom_type_scat_source
C C 0.0033 0.0016 'International Tables Vol C Tables 4.2.6.8 and 6.1.1.4'
H H 0.0000 0.0000 'International Tables Vol C Tables 4.2.6.8 and 6.1.1.4'
N N 0.0061 0.0033 'International Tables Vol C Tables 4.2.6.8 and 6.1.1.4'
O O 0.0106 0.0060 'International Tables Vol C Tables 4.2.6.8 and 6.1.1.4'
U U -9.6767 9.6646 'International Tables Vol C Tables 4.2.6.8 and 6.1.1.4'

loop_
_geom_angle_atom_site_label_1
_geom_angle_atom_site_label_2
_geom_angle_atom_site_label_3
_geom_angle
_geom_angle_site_symmetry_1
O4 U1 O2 176.82(9) .
O4 U1 O7 95.51(8) .
O2 U1 O7 87.28(8) .
O4 U1 O5 91.85(8) .
O2 U1 O5 90.25(7) .
O7 U1 O5 77.63(7) .
O4 U1 O6 90.77(8) .
O2 U1 O6 88.34(7) .
O7 U1 O6 77.34(7) .
O5 U1 O6 154.97(6) .
O4 U1 O3 91.28(8) .
O2 U1 O3 86.86(7) .
O7 U1 O3 154.17(7) .
O5 U1 O3 77.26(6) .
O6 U1 O3 127.57(6) .
O4 U1 N2 86.63(8) .
O2 U1 N2 90.23(8) .
O7 U1 N2 141.33(7) .
O5 U1 N2 140.99(7) .
O6 U1 N2 64.02(6) .
O3 U1 N2 63.82(6) .
C4 O3 U1 126.06(16) .
C3 O5 U1 130.88(17) .
C7 O6 U1 125.45(16) .
C5 O7 U1 129.71(18) .
C2 N1 C1 113.1(2) 6
C2 N1 H1A 109.0 6
C1 N1 H1A 109.0 .
C2 N1 H1B 109.0 6
C1 N1 H1B 109.0 .
H1A N1 H1B 107.8 .
C8 N2 C6 113.5(2) .
C8 N2 U1 111.48(17) .
C6 N2 U1 112.24(16) .
C8 N2 H2 106.3 .
C6 N2 H2 106.3 .
U1 N2 H2 106.3 .
C10 N3 C9 111.8(2) 4_566
C10 N3 H3A 109.2 4_566
C9 N3 H3A 109.2 .
C10 N3 H3B 109.2 4_566
C9 N3 H3B 109.2 .
H3A N3 H3B 107.9 .
N1 C1 C3 111.4(2) .
N1 C1 H1C 109.3 .
C3 C1 H1C 109.3 .
N1 C1 H1D 109.3 .
C3 C1 H1D 109.3 .
H1C C1 H1D 108.0 .
N1 C2 C5 110.4(2) 5
N1 C2 H2A 109.6 5
C5 C2 H2A 109.6 .
N1 C2 H2B 109.6 5
C5 C2 H2B 109.6 .
H2A C2 H2B 108.1 .
O8 C3 O5 127.3(2) .
O8 C3 C1 119.4(2) .
O5 C3 C1 113.2(2) .
O1 C4 O3 123.5(2) .
O1 C4 C6 120.6(2) .
O3 C4 C6 115.9(2) .
O10 C5 O7 127.3(2) .
O10 C5 C2 120.2(2) .
O7 C5 C2 112.6(2) .
N2 C6 C4 110.8(2) .
N2 C6 H6A 109.5 .
C4 C6 H6A 109.5 .
N2 C6 H6B 109.5 .
C4 C6 H6B 109.5 .
H6A C6 H6B 108.1 .
O9 C7 O6 125.3(3) .
O9 C7 C8 118.8(3) .
O6 C7 C8 115.8(2) .
N2 C8 C7 111.4(2) .
N2 C8 H8A 109.3 .
C7 C8 H8A 109.3 .
N2 C8 H8B 109.3 .
C7 C8 H8B 109.3 .
H8A C8 H8B 108.0 .
N3 C9 C10 110.4(2) .
N3 C9 H9A 109.6 .
C10 C9 H9A 109.6 .
N3 C9 H9B 109.6 .
C10 C9 H9B 109.6 .
H9A C9 H9B 108.1 .
N3 C10 C9 110.3(2) 4_566
N3 C10 H10A 109.6 4_566
C9 C10 H10A 109.6 .
N3 C10 H10B 109.6 4_566
C9 C10 H10B 109.6 .
H10A C10 H10B 108.1 .

loop_
_geom_bond_atom_site_label_1
_geom_bond_atom_site_label_2
_geom_bond_distance
_geom_bond_site_symmetry_2
U1 O4 1.7713(19) .
U1 O2 1.7847(18) .
U1 O7 2.3278(18) .
U1 O5 2.3535(18) .
U1 O6 2.3591(18) .
U1 O3 2.3591(17) .
U1 N2 2.587(2) .
O1 C4 1.226(3) .
O3 C4 1.294(3) .
O5 C3 1.277(3) .
O6 C7 1.291(3) .
O7 C5 1.283(3) .
O8 C3 1.219(3) .
O9 C7 1.216(3) .
O10 C5 1.213(3) .
N1 C2 1.484(3) 6
N1 C1 1.485(3) .
N1 H1A 0.9000 .
N1 H1B 0.9000 .
N2 C8 1.463(3) .
N2 C6 1.470(3) .
N2 H2 0.9100 .
N3 C10 1.486(3) 4_566
N3 C9 1.488(3) .
N3 H3A 0.9000 .
N3 H3B 0.9000 .
C1 C3 1.519(3) .
C1 H1C 0.9700 .
C1 H1D 0.9700 .
C2 N1 1.484(3) 5
C2 C5 1.516(4) .
C2 H2A 0.9700 .
C2 H2B 0.9700 .
C4 C6 1.514(4) .
C6 H6A 0.9700 .
C6 H6B 0.9700 .
C7 C8 1.512(4) .
C8 H8A 0.9700 .
C8 H8B 0.9700 .
C9 C10 1.505(4) .
C9 H9A 0.9700 .
C9 H9B 0.9700 .
C10 N3 1.485(3) 4_566
C10 H10A 0.9700 .
C10 H10B 0.9700 .
